data_1533948
loop_
_publ_author_name
'Klosek, V.'
'Verniere, A.'
'Ouladdiaf, B.'
'Malaman, B.'

_publ_section_title
;
 Crystal and magnetic structures of the R(=Y, Dy-Tm) Mn Ge compounds
;
_journal_name_full 'Journal of Magnetism and Magnetic Materials'
_journal_page_first 69
_journal_page_last 92
_journal_volume 256
_journal_year 2003
_chemical_formula_sum 'Ge Mn Tm'
_chemical_name_systematic 'Tm Mn Ge'
_space_group_IT_number 189
_symmetry_space_group_name_Hall 'P -6 -2'
_symmetry_space_group_name_H-M 'P -6 2 m'
_cell_angle_alpha 90
_cell_angle_beta 90
_cell_angle_gamma 120
_cell_formula_units_Z 3
_cell_length_a 6.918
_cell_length_b 6.918
_cell_length_c 4.128
_cell_volume 171.093
_citation_journal_id_ASTM JMMMDC
_cod_data_source_file Klosek_JMMMDC_2003_397.cif
_cod_data_source_block Ge1Mn1Tm1
_cod_original_cell_volume 171.0927
_cod_original_formula_sum 'Ge1 Mn1 Tm1'
_cod_database_code 1533948

loop_
_symmetry_equiv_pos_as_xyz
x,y,z
-x+y,-x,-z
-y,x-y,z
x,y,-z
-x+y,-x,z
-y,x-y,-z
y,x,z
x-y,-y,-z
-x,-x+y,z
y,x,-z
x-y,-y,z
-x,-x+y,-z

loop_
_atom_site_label
_atom_site_type_symbol
_atom_site_fract_x
_atom_site_fract_y
_atom_site_fract_z
_atom_site_occupancy
_atom_site_U_iso_or_equiv
Ge2 Ge 0.3333 0.6667 0 1 0.0
Mn1 Mn 0.2328 0 0 1 0.0
Ge1 Ge 0 0 0.5 1 0.0
Tm1 Tm 0.5817 0 0.5 1 0.0
